data_1527899
loop_
_publ_author_name
'Olofsson, O.'

_publ_section_title
;
 The crystal structure of Cu3 P
;
_journal_name_full 'Acta Chemica Scandinavica (1-27,1973-42,1988)'
_journal_page_first 2777
_journal_page_last 2787
_journal_volume 26
_journal_year 1972
_chemical_formula_sum 'Cu3 P'
_space_group_IT_number 185
_symmetry_space_group_name_Hall 'P 6c -2'
_symmetry_space_group_name_H-M 'P 63 c m'
_cell_angle_alpha 90
_cell_angle_beta 90
_cell_angle_gamma 120
_cell_formula_units_Z 6
_cell_length_a 6.9593
_cell_length_b 6.9593
_cell_length_c 7.143
_cell_volume 299.600
_citation_journal_id_ASTM ACSAA4
_cod_data_source_file Olofsson_ACSAA4_1972_1214.cif
_cod_data_source_block Cu3P1
_cod_original_cell_volume 299.6004
_cod_original_formula_sum 'Cu3 P1'
_cod_database_code 1527899

loop_
_symmetry_equiv_pos_as_xyz
x,y,z
x-y,x,z+1/2
-y,x-y,z
-x,-y,z+1/2
-x+y,-x,z
y,-x+y,z+1/2
y,x,z
-x+y,y,z+1/2
-x,-x+y,z
-y,-x,z+1/2
x-y,-y,z
x,x-y,z+1/2

loop_
_atom_site_label
_atom_site_type_symbol
_atom_site_fract_x
_atom_site_fract_y
_atom_site_fract_z
_atom_site_occupancy
_atom_site_U_iso_or_equiv
Cu4 Cu+1 0 0 0.3213 1 0.0
Cu2 Cu+1 0.3761 0 0.4246 1 0.0
Cu1 Cu+1 0.2806 0 0.0765 1 0.0
P1 P-3 0.3322 0 0.75 1 0.0
Cu3 Cu+1 0.3333 0.6667 0.1998 1 0.0
